data_1514587
loop_
_publ_author_name
'Johnson, Miles W.'
'Shevick, Sophia L.'
'Toste, F. Dean'
'Bergman, Robert G.'

_publ_section_title
;
 Preparation and reactivity of terminal gold(i) amides and phosphides
;
_journal_issue 3
_journal_name_full 'Chemical Science'
_journal_page_first 1023
_journal_paper_doi 10.1039/c2sc21519e
_journal_volume 4
_journal_year 2013
_chemical_formula_sum 'C36 H53 Au N4'
_chemical_formula_weight 738.79
_chemical_name_common npm038
_chemical_name_systematic
;
npm038
;
_space_group_IT_number 14
_symmetry_cell_setting monoclinic
_symmetry_space_group_name_Hall '-P 2ybc'
_symmetry_space_group_name_H-M 'P 1 21/c 1'
_atom_sites_solution_hydrogens geom
_atom_sites_solution_primary direct
_atom_sites_solution_secondary difmap
_audit_creation_method SHELXL-97
_cell_angle_alpha 90.00
_cell_angle_beta 103.247(3)
_cell_angle_gamma 90.00
_cell_formula_units_Z 4
_cell_length_a 10.8111(8)
_cell_length_b 20.7615(16)
_cell_length_c 16.2556(12)
_cell_measurement_reflns_used 9851
_cell_measurement_temperature 100(2)
_cell_measurement_theta_max 27.48
_cell_measurement_theta_min 2.76
_cell_volume 3551.6(5)
_computing_cell_refinement 'Bruker SAINT'
_computing_data_collection 'Bruker APEX2'
_computing_data_reduction 'Bruker SAINT'
_computing_molecular_graphics ORTEP-32
_computing_publication_material WinGX
_computing_structure_refinement SHELXL-97
_computing_structure_solution SIR-97
_diffrn_ambient_temperature 100(2)
_diffrn_detector_area_resol_mean 8.366
_diffrn_measured_fraction_theta_full 0.962
_diffrn_measured_fraction_theta_max 0.958
_diffrn_measurement_device_type 'Bruker APEX-II CCD'
_diffrn_measurement_method 'phi and omega scans'
_diffrn_radiation_monochromator 'QUAZAR multilayer mirrors'
_diffrn_radiation_source 'microfocus sealed tube'
_diffrn_radiation_type MoK\a
_diffrn_radiation_wavelength 0.71073
_diffrn_reflns_av_R_equivalents 0.0585
_diffrn_reflns_av_sigmaI/netI 0.0623
_diffrn_reflns_limit_h_max 12
_diffrn_reflns_limit_h_min -13
_diffrn_reflns_limit_k_max 25
_diffrn_reflns_limit_k_min 0
_diffrn_reflns_limit_l_max 19
_diffrn_reflns_limit_l_min 0
_diffrn_reflns_number 8842
_diffrn_reflns_theta_full 25.00
_diffrn_reflns_theta_max 25.42
_diffrn_reflns_theta_min 1.62
_exptl_absorpt_coefficient_mu 4.170
_exptl_absorpt_correction_T_max 0.8851
_exptl_absorpt_correction_T_min 0.6805
_exptl_absorpt_correction_type multi-scan
_exptl_absorpt_process_details TWINABS
_exptl_crystal_colour colorless
_exptl_crystal_density_diffrn 1.382
_exptl_crystal_density_method 'not measured'
_exptl_crystal_description plate
_exptl_crystal_F_000 1504
_exptl_crystal_size_max 0.10
_exptl_crystal_size_mid 0.10
_exptl_crystal_size_min 0.03
_refine_diff_density_max 3.953
_refine_diff_density_min -2.205
_refine_diff_density_rms 0.207
_refine_ls_extinction_method none
_refine_ls_goodness_of_fit_ref 1.130
_refine_ls_hydrogen_treatment constr
_refine_ls_matrix_type full
_refine_ls_number_parameters 383
_refine_ls_number_reflns 8842
_refine_ls_number_restraints 0
_refine_ls_restrained_S_all 1.130
_refine_ls_R_factor_all 0.0875
_refine_ls_R_factor_gt 0.0618
_refine_ls_shift/su_max 0.000
_refine_ls_shift/su_mean 0.000
_refine_ls_structure_factor_coef Fsqd
_refine_ls_weighting_details 'calc w=1/[\s^2^(Fo^2^)+(0.0573P)^2^+83.2080P] where P=(Fo^2^+2Fc^2^)/3'
_refine_ls_weighting_scheme calc
_refine_ls_wR_factor_gt 0.1588
_refine_ls_wR_factor_ref 0.1742
_reflns_number_gt 7050
_reflns_number_total 8842
_reflns_threshold_expression >2sigma(I)
_cod_data_source_file c2sc21519e.txt
_cod_data_source_block npm038
_cod_depositor_comments
;
The following automatic conversions were performed:

'_symmetry_cell_setting' value 'Monoclinic' changed to 'monoclinic'
according to
/usr/data/users/saulius/automatic-downloads/retrospective/RSC/lib/dictionaries/cif_core.dic
dictionary named 'cif_core.dic' version 2.4.2 from 2011-04-26.

Automatic conversion script
Id: cif_fix_values 2281 2013-09-26 08:29:07Z andrius 
;
_cod_original_sg_symbol_H-M P2(1)/c
_cod_database_code 1514587

loop_
_symmetry_equiv_pos_as_xyz
'x, y, z'
'-x, y+1/2, -z+1/2'
'-x, -y, -z'
'x, -y-1/2, z-1/2'

loop_
_atom_site_label
_atom_site_type_symbol
_atom_site_fract_x
_atom_site_fract_y
_atom_site_fract_z
_atom_site_U_iso_or_equiv
_atom_site_adp_type
_atom_site_occupancy
_atom_site_symmetry_multiplicity
_atom_site_calc_flag
_atom_site_refinement_flags
C1 C 0.0506(9) 0.2612(5) -0.0007(6) 0.017(2) Uani 1 1 d .
C2 C -0.0267(10) 0.2802(5) -0.1389(6) 0.019(2) Uani 1 1 d .
H2 H -0.0585 0.2733 -0.1977 0.023 Uiso 1 1 calc R
C3 C -0.0101(10) 0.3381(5) -0.0985(7) 0.017(2) Uani 1 1 d .
H3 H -0.0273 0.3795 -0.1234 0.020 Uiso 1 1 calc R
C4 C 0.0737(10) 0.3761(5) 0.0468(6) 0.017(2) Uani 1 1 d .
C5 C -0.0132(10) 0.3986(5) 0.0905(6) 0.022(2) Uani 1 1 d .
C6 C 0.0259(11) 0.4510(5) 0.1435(7) 0.022(3) Uani 1 1 d .
H6 H -0.0312 0.4683 0.1743 0.027 Uiso 1 1 calc R
C7 C 0.1414(12) 0.4783(5) 0.1528(8) 0.030(3) Uani 1 1 d .
H7 H 0.1632 0.5151 0.1877 0.036 Uiso 1 1 calc R
C8 C 0.2305(11) 0.4519(6) 0.1102(7) 0.028(3) Uani 1 1 d .
H8 H 0.3126 0.4705 0.1180 0.033 Uiso 1 1 calc R
C9 C 0.1986(11) 0.3990(6) 0.0574(7) 0.024(3) Uani 1 1 d .
C10 C -0.1427(11) 0.3669(6) 0.0844(7) 0.026(3) Uani 1 1 d .
H10 H -0.1612 0.3388 0.0330 0.031 Uiso 1 1 calc R
C11 C -0.2478(12) 0.4151(7) 0.0759(9) 0.042(3) Uani 1 1 d .
H11A H -0.3299 0.3931 0.0594 0.063 Uiso 1 1 calc R
H11B H -0.2406 0.4468 0.0326 0.063 Uiso 1 1 calc R
H11C H -0.2416 0.4370 0.1301 0.063 Uiso 1 1 calc R
C12 C -0.1364(14) 0.3246(7) 0.1604(8) 0.043(4) Uani 1 1 d .
H12A H -0.0701 0.2920 0.1629 0.065 Uiso 1 1 calc R
H12B H -0.2185 0.3033 0.1559 0.065 Uiso 1 1 calc R
H12C H -0.1164 0.3509 0.2117 0.065 Uiso 1 1 calc R
C13 C 0.2942(12) 0.3702(6) 0.0140(8) 0.032(3) Uani 1 1 d .
H13 H 0.2494 0.3375 -0.0274 0.039 Uiso 1 1 calc R
C14 C 0.3532(14) 0.4196(7) -0.0344(9) 0.047(4) Uani 1 1 d .
H14A H 0.2858 0.4447 -0.0712 0.070 Uiso 1 1 calc R
H14B H 0.4036 0.3975 -0.0688 0.070 Uiso 1 1 calc R
H14C H 0.4082 0.4486 0.0056 0.070 Uiso 1 1 calc R
C15 C 0.3987(12) 0.3348(6) 0.0801(9) 0.036(3) Uani 1 1 d .
H15A H 0.4345 0.3642 0.1266 0.054 Uiso 1 1 calc R
H15B H 0.4662 0.3204 0.0532 0.054 Uiso 1 1 calc R
H15C H 0.3615 0.2974 0.1023 0.054 Uiso 1 1 calc R
C16 C 0.0115(10) 0.1645(5) -0.0915(6) 0.022(2) Uani 1 1 d .
C17 C -0.0886(11) 0.1290(6) -0.0780(7) 0.028(3) Uani 1 1 d .
C18 C -0.0836(12) 0.0617(6) -0.0904(8) 0.035(3) Uani 1 1 d .
H18 H -0.1510 0.0354 -0.0810 0.042 Uiso 1 1 calc R
C19 C 0.0171(12) 0.0333(6) -0.1160(7) 0.032(3) Uani 1 1 d .
H19 H 0.0190 -0.0120 -0.1243 0.039 Uiso 1 1 calc R
C20 C 0.1142(11) 0.0716(6) -0.1291(7) 0.027(3) Uani 1 1 d .
H20 H 0.1834 0.0520 -0.1466 0.032 Uiso 1 1 calc R
C21 C 0.1148(10) 0.1379(5) -0.1176(6) 0.020(2) Uani 1 1 d .
C22 C -0.2017(13) 0.1583(7) -0.0508(9) 0.041(3) Uani 1 1 d .
H22 H -0.1871 0.2058 -0.0471 0.049 Uiso 1 1 calc R
C23 C -0.3277(14) 0.1473(8) -0.1194(11) 0.060(4) Uani 1 1 d .
H23A H -0.3155 0.1608 -0.1748 0.090 Uiso 1 1 calc R
H23B H -0.3962 0.1727 -0.1050 0.090 Uiso 1 1 calc R
H23C H -0.3503 0.1015 -0.1213 0.090 Uiso 1 1 calc R
C24 C -0.2108(16) 0.1362(8) 0.0357(10) 0.060(5) Uani 1 1 d .
H24A H -0.2058 0.0891 0.0386 0.090 Uiso 1 1 calc R
H24B H -0.2919 0.1505 0.0468 0.090 Uiso 1 1 calc R
H24C H -0.1406 0.1548 0.0782 0.090 Uiso 1 1 calc R
C25 C 0.2255(10) 0.1791(6) -0.1313(7) 0.023(3) Uani 1 1 d .
H25 H 0.1955 0.2248 -0.1389 0.027 Uiso 1 1 calc R
C26 C 0.2738(12) 0.1599(6) -0.2093(7) 0.027(3) Uani 1 1 d .
H26A H 0.3095 0.1164 -0.2016 0.041 Uiso 1 1 calc R
H26B H 0.3396 0.1903 -0.2170 0.041 Uiso 1 1 calc R
H26C H 0.2031 0.1608 -0.2593 0.041 Uiso 1 1 calc R
C27 C 0.3372(12) 0.1766(8) -0.0531(8) 0.047(4) Uani 1 1 d .
H27A H 0.3078 0.1902 -0.0030 0.070 Uiso 1 1 calc R
H27B H 0.4048 0.2055 -0.0614 0.070 Uiso 1 1 calc R
H27C H 0.3699 0.1325 -0.0450 0.070 Uiso 1 1 calc R
C28 C 0.2424(11) 0.1644(6) 0.2125(7) 0.029(3) Uani 1 1 d .
H28 H 0.2762 0.1963 0.2583 0.035 Uiso 1 1 calc R
C29 C 0.1650(13) 0.1195(6) 0.2429(8) 0.032(3) Uani 1 1 d .
C30 C 0.3556(12) 0.1322(6) 0.1856(7) 0.035(3) Uani 1 1 d .
H30A H 0.3243 0.0931 0.1525 0.042 Uiso 1 1 calc R
H30B H 0.3872 0.1621 0.1476 0.042 Uiso 1 1 calc R
C31 C 0.5166(14) 0.0524(7) 0.2417(8) 0.044(4) Uani 1 1 d .
H31 H 0.6022 0.0521 0.2815 0.053 Uiso 1 1 calc R
C32 C 0.5379(16) 0.0379(8) 0.1537(10) 0.058(4) Uani 1 1 d .
H32A H 0.4559 0.0366 0.1128 0.086 Uiso 1 1 calc R
H32B H 0.5804 -0.0039 0.1545 0.086 Uiso 1 1 calc R
H32C H 0.5911 0.0716 0.1375 0.086 Uiso 1 1 calc R
C33 C 0.4398(14) -0.0009(7) 0.2704(8) 0.041(3) Uani 1 1 d .
H33A H 0.4356 0.0067 0.3292 0.062 Uiso 1 1 calc R
H33B H 0.4806 -0.0425 0.2661 0.062 Uiso 1 1 calc R
H33C H 0.3536 -0.0012 0.2344 0.062 Uiso 1 1 calc R
C34 C 0.5469(14) 0.1695(7) 0.2806(9) 0.043(3) Uani 1 1 d .
H34 H 0.4923 0.2084 0.2808 0.052 Uiso 1 1 calc R
C35 C 0.6331(14) 0.1847(8) 0.2219(9) 0.051(4) Uani 1 1 d .
H35A H 0.6959 0.1502 0.2250 0.077 Uiso 1 1 calc R
H35B H 0.6769 0.2256 0.2387 0.077 Uiso 1 1 calc R
H35C H 0.5823 0.1882 0.1638 0.077 Uiso 1 1 calc R
C36 C 0.6216(15) 0.1604(9) 0.3705(9) 0.057(4) Uani 1 1 d .
H36A H 0.5648 0.1653 0.4092 0.086 Uiso 1 1 calc R
H36B H 0.6893 0.1927 0.3837 0.086 Uiso 1 1 calc R
H36C H 0.6590 0.1171 0.3768 0.086 Uiso 1 1 calc R
N1 N 0.0116(8) 0.2331(4) -0.0777(5) 0.021(2) Uani 1 1 d .
N2 N 0.0366(8) 0.3245(4) -0.0145(5) 0.0145(18) Uani 1 1 d .
N3 N 0.0973(13) 0.0819(6) 0.2651(7) 0.050(3) Uani 1 1 d .
N4 N 0.4589(9) 0.1146(5) 0.2524(6) 0.033(3) Uani 1 1 d .
Au1 Au 0.13346(6) 0.21408(2) 0.10755(3) 0.02107(15) Uani 1 1 d .

loop_
_atom_site_aniso_label
_atom_site_aniso_U_11
_atom_site_aniso_U_22
_atom_site_aniso_U_33
_atom_site_aniso_U_23
_atom_site_aniso_U_13
_atom_site_aniso_U_12
C1 0.006(5) 0.026(6) 0.020(5) 0.004(4) 0.002(4) 0.002(4)
C2 0.017(6) 0.024(6) 0.016(5) 0.003(4) 0.004(4) 0.010(5)
C3 0.014(6) 0.012(6) 0.028(6) -0.001(4) 0.011(5) 0.006(4)
C4 0.021(6) 0.017(6) 0.011(5) 0.008(4) -0.003(4) 0.001(4)
C5 0.029(7) 0.022(6) 0.015(5) 0.005(4) 0.004(5) 0.001(5)
C6 0.022(6) 0.021(6) 0.022(6) 0.000(5) 0.002(5) 0.009(5)
C7 0.044(8) 0.008(6) 0.040(7) -0.011(5) 0.012(6) 0.002(5)
C8 0.020(6) 0.023(7) 0.035(7) -0.001(5) -0.004(5) -0.008(5)
C9 0.027(7) 0.025(7) 0.019(6) 0.001(5) 0.006(5) -0.004(5)
C10 0.028(7) 0.027(7) 0.024(6) -0.005(5) 0.007(5) 0.001(5)
C11 0.030(8) 0.055(10) 0.043(8) -0.005(7) 0.010(6) 0.002(6)
C12 0.042(9) 0.051(10) 0.038(8) 0.004(7) 0.013(7) -0.004(7)
C13 0.034(7) 0.031(8) 0.038(7) -0.011(6) 0.021(6) -0.004(6)
C14 0.058(10) 0.047(10) 0.041(8) -0.001(7) 0.025(7) -0.003(7)
C15 0.030(8) 0.029(8) 0.053(8) -0.003(6) 0.020(7) -0.005(6)
C16 0.024(6) 0.021(6) 0.019(6) 0.002(4) 0.003(5) -0.001(5)
C17 0.035(7) 0.029(7) 0.021(6) 0.001(5) 0.009(5) -0.002(5)
C18 0.037(8) 0.031(8) 0.037(7) -0.003(6) 0.007(6) -0.005(6)
C19 0.043(8) 0.022(7) 0.031(7) -0.001(5) 0.007(6) 0.005(6)
C20 0.029(7) 0.026(7) 0.026(6) -0.005(5) 0.006(5) 0.003(5)
C21 0.025(6) 0.023(6) 0.012(5) -0.002(4) 0.005(4) 0.004(5)
C22 0.034(8) 0.038(9) 0.056(9) -0.004(7) 0.022(7) -0.009(6)
C23 0.036(9) 0.058(11) 0.087(12) -0.018(9) 0.018(9) -0.004(8)
C24 0.072(11) 0.063(11) 0.061(10) -0.006(8) 0.051(9) 0.005(9)
C25 0.018(6) 0.019(6) 0.027(6) -0.006(5) -0.003(5) -0.001(5)
C26 0.036(8) 0.026(7) 0.025(6) 0.001(5) 0.017(6) -0.004(5)
C27 0.027(8) 0.080(12) 0.034(7) -0.020(7) 0.007(6) -0.007(7)
C28 0.030(7) 0.032(7) 0.022(6) 0.005(5) -0.001(5) 0.015(5)
C29 0.049(8) 0.018(7) 0.030(7) -0.001(5) 0.009(6) 0.000(6)
C30 0.046(8) 0.033(8) 0.027(6) 0.002(5) 0.009(6) -0.004(6)
C31 0.053(9) 0.049(10) 0.031(7) 0.009(6) 0.010(6) 0.018(7)
C32 0.064(11) 0.056(11) 0.058(10) 0.006(8) 0.025(8) 0.010(8)
C33 0.057(9) 0.032(8) 0.034(7) 0.002(6) 0.008(6) 0.009(7)
C34 0.040(9) 0.046(9) 0.043(8) 0.002(7) 0.010(7) -0.001(7)
C35 0.049(9) 0.064(11) 0.040(8) 0.010(7) 0.008(7) -0.019(8)
C36 0.053(10) 0.076(13) 0.041(8) 0.008(8) 0.009(7) -0.007(9)
N1 0.025(5) 0.021(5) 0.017(4) -0.008(4) 0.006(4) 0.006(4)
N2 0.018(5) 0.015(5) 0.011(4) -0.002(3) 0.005(3) -0.002(4)
N3 0.077(9) 0.035(7) 0.040(7) 0.000(5) 0.019(6) -0.007(6)
N4 0.022(6) 0.044(7) 0.031(6) 0.010(5) 0.004(4) 0.005(5)
Au1 0.0221(2) 0.0241(2) 0.0162(2) 0.00577(19) 0.00266(13) 0.0044(2)

loop_
_atom_type_symbol
_atom_type_description
_atom_type_scat_dispersion_real
_atom_type_scat_dispersion_imag
_atom_type_scat_source
C C 0.0033 0.0016 'International Tables Vol C Tables 4.2.6.8 and 6.1.1.4'
H H 0.0000 0.0000 'International Tables Vol C Tables 4.2.6.8 and 6.1.1.4'
N N 0.0061 0.0033 'International Tables Vol C Tables 4.2.6.8 and 6.1.1.4'
Au Au -2.0133 8.8022 'International Tables Vol C Tables 4.2.6.8 and 6.1.1.4'

loop_
_geom_angle_atom_site_label_1
_geom_angle_atom_site_label_2
_geom_angle_atom_site_label_3
_geom_angle
N2 C1 N1 105.5(9)
N2 C1 Au1 129.0(8)
N1 C1 Au1 125.0(8)
C3 C2 N1 106.9(9)
C3 C2 H2 126.5
N1 C2 H2 126.5
C2 C3 N2 105.9(9)
C2 C3 H3 127.0
N2 C3 H3 127.0
C5 C4 C9 124.7(10)
C5 C4 N2 119.2(9)
C9 C4 N2 116.1(9)
C4 C5 C6 115.9(10)
C4 C5 C10 122.7(10)
C6 C5 C10 121.4(10)
C7 C6 C5 122.7(10)
C7 C6 H6 118.7
C5 C6 H6 118.7
C6 C7 C8 119.9(10)
C6 C7 H7 120.1
C8 C7 H7 120.1
C9 C8 C7 120.5(10)
C9 C8 H8 119.8
C7 C8 H8 119.8
C8 C9 C4 116.1(10)
C8 C9 C13 120.3(10)
C4 C9 C13 123.6(10)
C11 C10 C12 111.0(10)
C11 C10 C5 112.4(10)
C12 C10 C5 109.3(10)
C11 C10 H10 108.0
C12 C10 H10 108.0
C5 C10 H10 108.0
C10 C11 H11A 109.5
C10 C11 H11B 109.5
H11A C11 H11B 109.5
C10 C11 H11C 109.5
H11A C11 H11C 109.5
H11B C11 H11C 109.5
C10 C12 H12A 109.5
C10 C12 H12B 109.5
H12A C12 H12B 109.5
C10 C12 H12C 109.5
H12A C12 H12C 109.5
H12B C12 H12C 109.5
C9 C13 C14 113.0(11)
C9 C13 C15 109.5(10)
C14 C13 C15 110.6(11)
C9 C13 H13 107.9
C14 C13 H13 107.9
C15 C13 H13 107.9
C13 C14 H14A 109.5
C13 C14 H14B 109.5
H14A C14 H14B 109.5
C13 C14 H14C 109.5
H14A C14 H14C 109.5
H14B C14 H14C 109.5
C13 C15 H15A 109.5
C13 C15 H15B 109.5
H15A C15 H15B 109.5
C13 C15 H15C 109.5
H15A C15 H15C 109.5
H15B C15 H15C 109.5
C17 C16 C21 123.6(11)
C17 C16 N1 118.7(10)
C21 C16 N1 117.8(9)
C16 C17 C18 116.9(11)
C16 C17 C22 123.4(11)
C18 C17 C22 119.8(11)
C19 C18 C17 121.5(12)
C19 C18 H18 119.2
C17 C18 H18 119.2
C20 C19 C18 118.8(12)
C20 C19 H19 120.6
C18 C19 H19 120.6
C19 C20 C21 122.3(11)
C19 C20 H20 118.9
C21 C20 H20 118.9
C20 C21 C16 117.0(10)
C20 C21 C25 121.0(9)
C16 C21 C25 122.0(10)
C24 C22 C17 112.3(12)
C24 C22 C23 112.9(12)
C17 C22 C23 111.2(11)
C24 C22 H22 106.6
C17 C22 H22 106.6
C23 C22 H22 106.6
C22 C23 H23A 109.5
C22 C23 H23B 109.5
H23A C23 H23B 109.5
C22 C23 H23C 109.5
H23A C23 H23C 109.5
H23B C23 H23C 109.5
C22 C24 H24A 109.5
C22 C24 H24B 109.5
H24A C24 H24B 109.5
C22 C24 H24C 109.5
H24A C24 H24C 109.5
H24B C24 H24C 109.5
C21 C25 C26 113.7(9)
C21 C25 C27 110.6(10)
C26 C25 C27 108.9(10)
C21 C25 H25 107.8
C26 C25 H25 107.8
C27 C25 H25 107.8
C25 C26 H26A 109.5
C25 C26 H26B 109.5
H26A C26 H26B 109.5
C25 C26 H26C 109.5
H26A C26 H26C 109.5
H26B C26 H26C 109.5
C25 C27 H27A 109.5
C25 C27 H27B 109.5
H27A C27 H27B 109.5
C25 C27 H27C 109.5
H27A C27 H27C 109.5
H27B C27 H27C 109.5
C29 C28 C30 112.6(11)
C29 C28 Au1 109.8(8)
C30 C28 Au1 108.3(7)
C29 C28 H28 108.7
C30 C28 H28 108.7
Au1 C28 H28 108.7
N3 C29 C28 177.4(14)
N4 C30 C28 115.6(10)
N4 C30 H30A 108.4
C28 C30 H30A 108.4
N4 C30 H30B 108.4
C28 C30 H30B 108.4
H30A C30 H30B 107.4
N4 C31 C33 109.2(11)
N4 C31 C32 116.4(11)
C33 C31 C32 110.7(13)
N4 C31 H31 106.7
C33 C31 H31 106.7
C32 C31 H31 106.7
C31 C32 H32A 109.5
C31 C32 H32B 109.5
H32A C32 H32B 109.5
C31 C32 H32C 109.5
H32A C32 H32C 109.5
H32B C32 H32C 109.5
C31 C33 H33A 109.5
C31 C33 H33B 109.5
H33A C33 H33B 109.5
C31 C33 H33C 109.5
H33A C33 H33C 109.5
H33B C33 H33C 109.5
N4 C34 C35 114.1(12)
N4 C34 C36 111.3(12)
C35 C34 C36 111.5(13)
N4 C34 H34 106.4
C35 C34 H34 106.4
C36 C34 H34 106.4
C34 C35 H35A 109.5
C34 C35 H35B 109.5
H35A C35 H35B 109.5
C34 C35 H35C 109.5
H35A C35 H35C 109.5
H35B C35 H35C 109.5
C34 C36 H36A 109.5
C34 C36 H36B 109.5
H36A C36 H36B 109.5
C34 C36 H36C 109.5
H36A C36 H36C 109.5
H36B C36 H36C 109.5
C1 N1 C2 109.7(9)
C1 N1 C16 123.8(9)
C2 N1 C16 126.5(9)
C1 N2 C3 111.9(8)
C1 N2 C4 127.3(8)
C3 N2 C4 120.6(8)
C30 N4 C31 114.9(11)
C30 N4 C34 112.0(11)
C31 N4 C34 116.9(11)
C1 Au1 C28 171.8(4)

loop_
_geom_bond_atom_site_label_1
_geom_bond_atom_site_label_2
_geom_bond_distance
C1 N2 1.335(13)
C1 N1 1.357(13)
C1 Au1 2.033(10)
C2 C3 1.363(15)
C2 N1 1.388(13)
C2 H2 0.9500
C3 N2 1.372(13)
C3 H3 0.9500
C4 C5 1.383(15)
C4 C9 1.404(15)
C4 N2 1.457(13)
C5 C6 1.392(15)
C5 C10 1.531(16)
C6 C7 1.348(16)
C6 H6 0.9500
C7 C8 1.418(16)
C7 H7 0.9500
C8 C9 1.387(16)
C8 H8 0.9500
C9 C13 1.502(16)
C10 C11 1.497(17)
C10 C12 1.504(17)
C10 H10 1.0000
C11 H11A 0.9800
C11 H11B 0.9800
C11 H11C 0.9800
C12 H12A 0.9800
C12 H12B 0.9800
C12 H12C 0.9800
C13 C14 1.519(17)
C13 C15 1.555(18)
C13 H13 1.0000
C14 H14A 0.9800
C14 H14B 0.9800
C14 H14C 0.9800
C15 H15A 0.9800
C15 H15B 0.9800
C15 H15C 0.9800
C16 C17 1.368(16)
C16 C21 1.397(15)
C16 N1 1.443(14)
C17 C18 1.414(17)
C17 C22 1.519(18)
C18 C19 1.383(17)
C18 H18 0.9500
C19 C20 1.372(17)
C19 H19 0.9500
C20 C21 1.389(15)
C20 H20 0.9500
C21 C25 1.529(15)
C22 C24 1.50(2)
C22 C23 1.57(2)
C22 H22 1.0000
C23 H23A 0.9800
C23 H23B 0.9800
C23 H23C 0.9800
C24 H24A 0.9800
C24 H24B 0.9800
C24 H24C 0.9800
C25 C26 1.531(15)
C25 C27 1.540(16)
C25 H25 1.0000
C26 H26A 0.9800
C26 H26B 0.9800
C26 H26C 0.9800
C27 H27A 0.9800
C27 H27B 0.9800
C27 H27C 0.9800
C28 C29 1.416(18)
C28 C30 1.543(17)
C28 Au1 2.107(11)
C28 H28 1.0000
C29 N3 1.181(16)
C30 N4 1.416(15)
C30 H30A 0.9900
C30 H30B 0.9900
C31 N4 1.461(17)
C31 C33 1.52(2)
C31 C32 1.531(19)
C31 H31 1.0000
C32 H32A 0.9800
C32 H32B 0.9800
C32 H32C 0.9800
C33 H33A 0.9800
C33 H33B 0.9800
C33 H33C 0.9800
C34 N4 1.489(17)
C34 C35 1.512(19)
C34 C36 1.511(19)
C34 H34 1.0000
C35 H35A 0.9800
C35 H35B 0.9800
C35 H35C 0.9800
C36 H36A 0.9800
C36 H36B 0.9800
C36 H36C 0.9800
